data_7234473
loop_
_publ_author_name
'Junwei Yang'
'Moyun Chen'
'Ji Ma'
'Wei Huang'
'Haoyun Zhu'
'Yuli Huang'
'Weizhi Wang'

_publ_section_title
;
 Boronate ester post-functionalization of PPEs: versatile building blocks
 for poly(2,2'-(1-(4-(1,2-di(thiophen-2-yl)vinyl)phenyl)-2-
 (2,5-dioctylphenyl)ethene-1,2-diyl)dithiophene) and application in field
 effect transistors
;
_journal_name_full 'Journal of Materials Chemistry C'
_journal_page_first 10074
_journal_page_last 10078
_journal_paper_doi 10.1039/C5TC02298C
_journal_volume 3
_journal_year 2015
_chemical_formula_sum 'C46 H62 B4 O8'
_chemical_formula_weight 786.20
_space_group_IT_number 14
_space_group_name_Hall '-P 2ybc'
_space_group_name_H-M_alt 'P 1 21/c 1'
_symmetry_cell_setting monoclinic
_symmetry_space_group_name_H-M 'P 1 21/c 1'
_atom_sites_solution_hydrogens geom
_atom_sites_solution_primary direct
_atom_sites_solution_secondary difmap
_cell_angle_alpha 90.00
_cell_angle_beta 90.446(5)
_cell_angle_gamma 90.00
_cell_formula_units_Z 2
_cell_length_a 6.668(2)
_cell_length_b 11.794(3)
_cell_length_c 28.968(9)
_cell_measurement_reflns_used 3520
_cell_measurement_temperature 296(2)
_cell_measurement_theta_max 24.61
_cell_measurement_theta_min 2.73
_cell_volume 2278.0(11)
_computing_cell_refinement 'Bruker SAINT'
_computing_data_collection 'Bruker APEX2'
_computing_data_reduction 'Bruker SAINT'
_computing_molecular_graphics 'Bruker SHELXTL'
_computing_publication_material 'Bruker SHELXTL'
_computing_structure_refinement 'SHELXL-97 (Sheldrick, 2008)'
_computing_structure_solution 'SHELXS-97 (Sheldrick, 2008)'
_diffrn_ambient_temperature 296(2)
_diffrn_measured_fraction_theta_full 0.996
_diffrn_measured_fraction_theta_max 0.996
_diffrn_measurement_device_type 'Bruker APEX-II CCD'
_diffrn_measurement_method '\f and \w scans'
_diffrn_radiation_monochromator graphite
_diffrn_radiation_source 'fine-focus sealed tube'
_diffrn_radiation_type MoK\a
_diffrn_radiation_wavelength 0.71073
_diffrn_reflns_av_R_equivalents 0.0220
_diffrn_reflns_av_sigmaI/netI 0.0240
_diffrn_reflns_limit_h_max 7
_diffrn_reflns_limit_h_min -7
_diffrn_reflns_limit_k_max 14
_diffrn_reflns_limit_k_min -11
_diffrn_reflns_limit_l_max 34
_diffrn_reflns_limit_l_min -34
_diffrn_reflns_number 11265
_diffrn_reflns_theta_full 25.00
_diffrn_reflns_theta_max 25.00
_diffrn_reflns_theta_min 1.86
_exptl_absorpt_coefficient_mu 0.075
_exptl_absorpt_correction_T_max 0.9844
_exptl_absorpt_correction_T_min 0.9808
_exptl_absorpt_correction_type multi-scan
_exptl_absorpt_process_details SADABS
_exptl_crystal_colour colourless
_exptl_crystal_density_diffrn 1.146
_exptl_crystal_density_method 'not measured'
_exptl_crystal_description block
_exptl_crystal_F_000 844
_exptl_crystal_size_max 0.26
_exptl_crystal_size_mid 0.24
_exptl_crystal_size_min 0.21
_refine_diff_density_max 0.607
_refine_diff_density_min -0.379
_refine_diff_density_rms 0.047
_refine_ls_extinction_method none
_refine_ls_goodness_of_fit_ref 1.056
_refine_ls_hydrogen_treatment constr
_refine_ls_matrix_type full
_refine_ls_number_parameters 270
_refine_ls_number_reflns 3976
_refine_ls_number_restraints 0
_refine_ls_restrained_S_all 1.056
_refine_ls_R_factor_all 0.1003
_refine_ls_R_factor_gt 0.0757
_refine_ls_shift/su_max 0.000
_refine_ls_shift/su_mean 0.000
_refine_ls_structure_factor_coef Fsqd
_refine_ls_weighting_details 'calc w=1/[\s^2^(Fo^2^)+(0.0500P)^2^+2.6000P] where P=(Fo^2^+2Fc^2^)/3'
_refine_ls_weighting_scheme calc
_refine_ls_wR_factor_gt 0.1694
_refine_ls_wR_factor_ref 0.1804
_reflns_number_gt 2880
_reflns_number_total 3976
_reflns_threshold_expression >2sigma(I)
_cod_data_source_file J-Mater-Chem-C-2015-3-10074.cif
_cod_data_source_block b
_cod_depositor_comments
;
The following automatic conversions were performed:

data item '_exptl_absorpt_correction_type' value 'Multi-scan' was
changed to 'multi-scan' in accordance with the built-in table derived
from the CIF Core dictionary named 'cif_core.dic' version 2.4.5 last
updated on 2014-11-21.

data item '_symmetry_cell_setting' value 'Monoclinic' was changed to
'monoclinic' in accordance with the built-in table derived from the
CIF Core dictionary named 'cif_core.dic' version 2.4.5 last updated
on 2014-11-21.

Automatic conversion script
Id: cif_fix_values 6909 2019-04-08 15:41:33Z antanas 
;
_cod_original_cell_volume 2278.1(12)
_cod_original_sg_symbol_H-M 'P2(1)/c  '
_cod_database_code 7234473

loop_
_symmetry_equiv_pos_as_xyz
'x, y, z'
'-x, y+1/2, -z+1/2'
'-x, -y, -z'
'x, -y-1/2, z-1/2'

loop_
_atom_site_label
_atom_site_type_symbol
_atom_site_fract_x
_atom_site_fract_y
_atom_site_fract_z
_atom_site_U_iso_or_equiv
_atom_site_adp_type
_atom_site_occupancy
_atom_site_symmetry_multiplicity
_atom_site_calc_flag
_atom_site_refinement_flags
_atom_site_disorder_assembly
_atom_site_disorder_group
B1 B 0.7160(5) 0.3118(3) 0.09124(10) 0.0443(7) Uani 1 1 d . . .
B2 B 0.5364(5) 0.4085(3) 0.17850(10) 0.0447(7) Uani 1 1 d . . .
C1 C 0.1411(5) 0.5376(3) 0.14199(10) 0.0547(8) Uani 1 1 d . . .
H1 H 0.1052 0.4681 0.1546 0.066 Uiso 1 1 calc R . .
C2 C -0.0008(6) 0.6218(3) 0.13783(13) 0.0734(10) Uani 1 1 d . . .
H2 H -0.1319 0.6085 0.1471 0.088 Uiso 1 1 calc R . .
C3 C 0.0507(7) 0.7243(3) 0.12012(14) 0.0816(12) Uani 1 1 d . . .
H3 H -0.0453 0.7811 0.1172 0.098 Uiso 1 1 calc R . .
C4 C 0.2445(7) 0.7441(3) 0.10646(12) 0.0732(11) Uani 1 1 d . . .
H4 H 0.2799 0.8145 0.0946 0.088 Uiso 1 1 calc R . .
C5 C 0.3871(5) 0.6593(3) 0.11031(10) 0.0582(8) Uani 1 1 d . . .
H5 H 0.5181 0.6731 0.1011 0.070 Uiso 1 1 calc R . .
C6 C 0.3362(4) 0.5546(2) 0.12774(8) 0.0447(7) Uani 1 1 d . . .
C7 C 0.4843(4) 0.4596(2) 0.13048(9) 0.0430(6) Uani 1 1 d . . .
C8 C 0.5767(4) 0.4192(2) 0.09267(8) 0.0410(6) Uani 1 1 d . . .
C9 C 0.5353(4) 0.4625(2) 0.04514(8) 0.0399(6) Uani 1 1 d . . .
C10 C 0.6923(4) 0.4946(2) 0.01701(9) 0.0448(7) Uani 1 1 d . . .
H10 H 0.8231 0.4906 0.0283 0.054 Uiso 1 1 calc R . .
C11 C 0.3418(4) 0.4677(2) 0.02729(9) 0.0439(6) Uani 1 1 d . . .
H11 H 0.2342 0.4455 0.0454 0.053 Uiso 1 1 calc R . .
C12 C 0.7866(5) 0.1326(3) 0.07152(14) 0.0726(10) Uani 1 1 d . . .
C13 C 0.7686(10) 0.0191(4) 0.0907(3) 0.185(4) Uani 1 1 d . . .
H13A H 0.7847 0.0224 0.1237 0.278 Uiso 1 1 calc R . .
H13B H 0.8704 -0.0289 0.0780 0.278 Uiso 1 1 calc R . .
H13C H 0.6387 -0.0112 0.0833 0.278 Uiso 1 1 calc R . .
C14 C 0.7334(8) 0.1290(5) 0.01893(18) 0.132(2) Uani 1 1 d . . .
H14A H 0.5932 0.1130 0.0150 0.198 Uiso 1 1 calc R . .
H14B H 0.8107 0.0708 0.0042 0.198 Uiso 1 1 calc R . .
H14C H 0.7637 0.2010 0.0052 0.198 Uiso 1 1 calc R . .
C15 C 0.9816(5) 0.1966(3) 0.07875(13) 0.0686(10) Uani 1 1 d . . .
C16 C 1.0823(10) 0.1711(5) 0.1252(2) 0.160(3) Uani 1 1 d . . .
H16A H 1.1518 0.2375 0.1360 0.240 Uiso 1 1 calc R . .
H16B H 1.1762 0.1101 0.1216 0.240 Uiso 1 1 calc R . .
H16C H 0.9823 0.1498 0.1473 0.240 Uiso 1 1 calc R . .
C17 C 1.1376(7) 0.1866(4) 0.0430(2) 0.1167(18) Uani 1 1 d . . .
H17A H 1.0840 0.2110 0.0138 0.175 Uiso 1 1 calc R . .
H17B H 1.1800 0.1090 0.0408 0.175 Uiso 1 1 calc R . .
H17C H 1.2502 0.2333 0.0513 0.175 Uiso 1 1 calc R . .
C18 C 0.7179(7) 0.3263(4) 0.23571(12) 0.0827(12) Uani 1 1 d . . .
C19 C 0.8031(7) 0.2122(3) 0.24545(14) 0.0880(13) Uani 1 1 d . . .
H19A H 0.7233 0.1555 0.2302 0.132 Uiso 1 1 calc R . .
H19B H 0.8027 0.1987 0.2781 0.132 Uiso 1 1 calc R . .
H19C H 0.9382 0.2086 0.2343 0.132 Uiso 1 1 calc R . .
C20 C 0.8633(7) 0.4236(4) 0.25366(16) 0.1084(16) Uani 1 1 d . . .
H20A H 0.9819 0.4250 0.2351 0.163 Uiso 1 1 calc R . .
H20B H 0.8997 0.4092 0.2853 0.163 Uiso 1 1 calc R . .
H20C H 0.7962 0.4954 0.2515 0.163 Uiso 1 1 calc R . .
C21 C 0.5177(8) 0.3524(5) 0.25259(13) 0.1030(17) Uani 1 1 d . . .
C22 C 0.3872(7) 0.2361(5) 0.2495(2) 0.138(2) Uani 1 1 d . . .
H22A H 0.4167 0.1975 0.2212 0.207 Uiso 1 1 calc R . .
H22B H 0.2469 0.2541 0.2504 0.207 Uiso 1 1 calc R . .
H22C H 0.4209 0.1881 0.2752 0.207 Uiso 1 1 calc R . .
C23 C 0.4860(8) 0.4080(5) 0.29801(12) 0.129(2) Uani 1 1 d . . .
H23A H 0.5269 0.3575 0.3223 0.194 Uiso 1 1 calc R . .
H23B H 0.3465 0.4261 0.3014 0.194 Uiso 1 1 calc R . .
H23C H 0.5640 0.4763 0.2997 0.194 Uiso 1 1 calc R . .
O1 O 0.6371(3) 0.20698(18) 0.09043(9) 0.0682(7) Uani 1 1 d . . .
O2 O 0.9149(3) 0.31349(17) 0.08198(8) 0.0625(6) Uani 1 1 d . . .
O3 O 0.6937(4) 0.3408(2) 0.18587(7) 0.0863(9) Uani 1 1 d . . .
O4 O 0.4359(4) 0.4290(3) 0.21704(7) 0.0957(10) Uani 1 1 d . . .

loop_
_atom_site_aniso_label
_atom_site_aniso_U_11
_atom_site_aniso_U_22
_atom_site_aniso_U_33
_atom_site_aniso_U_23
_atom_site_aniso_U_13
_atom_site_aniso_U_12
B1 0.0494(19) 0.050(2) 0.0331(15) 0.0009(14) -0.0040(13) 0.0093(15)
B2 0.0530(19) 0.0452(18) 0.0357(16) -0.0001(13) -0.0041(14) 0.0096(15)
C1 0.0586(19) 0.0550(18) 0.0505(17) -0.0050(14) -0.0038(14) 0.0145(15)
C2 0.067(2) 0.077(3) 0.075(2) -0.012(2) -0.0114(18) 0.0242(19)
C3 0.098(3) 0.069(3) 0.078(3) -0.013(2) -0.026(2) 0.039(2)
C4 0.113(3) 0.0443(19) 0.063(2) 0.0005(16) -0.020(2) 0.014(2)
C5 0.077(2) 0.0474(18) 0.0505(17) -0.0008(14) -0.0099(15) 0.0067(16)
C6 0.0607(18) 0.0444(16) 0.0288(13) -0.0054(11) -0.0107(12) 0.0124(13)
C7 0.0505(16) 0.0435(15) 0.0349(14) 0.0007(12) -0.0054(11) 0.0076(12)
C8 0.0459(15) 0.0440(15) 0.0330(13) 0.0022(11) -0.0046(11) 0.0061(12)
C9 0.0479(15) 0.0409(15) 0.0308(13) -0.0007(11) -0.0038(11) 0.0072(12)
C10 0.0405(15) 0.0566(17) 0.0371(14) -0.0003(13) -0.0072(11) 0.0072(13)
C11 0.0435(15) 0.0519(17) 0.0364(14) 0.0023(12) -0.0005(11) 0.0031(13)
C12 0.065(2) 0.0443(18) 0.109(3) -0.0102(19) 0.017(2) 0.0074(16)
C13 0.145(5) 0.058(3) 0.354(11) 0.057(4) 0.108(6) 0.031(3)
C14 0.119(4) 0.149(5) 0.127(4) -0.080(4) -0.030(3) 0.017(4)
C15 0.058(2) 0.056(2) 0.091(3) -0.0108(18) -0.0002(18) 0.0204(16)
C16 0.188(6) 0.163(6) 0.129(4) -0.027(4) -0.082(4) 0.106(5)
C17 0.080(3) 0.082(3) 0.189(5) -0.036(3) 0.050(3) 0.003(2)
C18 0.104(3) 0.097(3) 0.0470(19) 0.0174(19) -0.0058(19) 0.042(2)
C19 0.104(3) 0.083(3) 0.077(2) 0.015(2) -0.022(2) 0.034(2)
C20 0.108(3) 0.115(4) 0.101(3) 0.020(3) -0.052(3) -0.034(3)
C21 0.119(3) 0.141(4) 0.049(2) 0.034(2) 0.001(2) 0.068(3)
C22 0.086(3) 0.142(5) 0.187(6) 0.096(4) -0.011(3) -0.028(3)
C23 0.160(5) 0.188(6) 0.039(2) 0.021(3) 0.013(2) 0.089(4)
O1 0.0565(13) 0.0471(13) 0.1013(18) 0.0031(12) 0.0182(12) 0.0064(10)
O2 0.0486(12) 0.0505(12) 0.0883(16) -0.0155(11) -0.0054(11) 0.0084(10)
O3 0.112(2) 0.109(2) 0.0380(11) 0.0087(12) -0.0010(12) 0.0640(17)
O4 0.119(2) 0.130(2) 0.0383(12) 0.0179(13) 0.0053(13) 0.0774(19)

loop_
_atom_type_symbol
_atom_type_description
_atom_type_scat_dispersion_real
_atom_type_scat_dispersion_imag
_atom_type_scat_source
C C 0.0033 0.0016 'International Tables Vol C Tables 4.2.6.8 and 6.1.1.4'
H H 0.0000 0.0000 'International Tables Vol C Tables 4.2.6.8 and 6.1.1.4'
B B 0.0013 0.0007 'International Tables Vol C Tables 4.2.6.8 and 6.1.1.4'
O O 0.0106 0.0060 'International Tables Vol C Tables 4.2.6.8 and 6.1.1.4'

loop_
_geom_angle_atom_site_label_1
_geom_angle_atom_site_label_2
_geom_angle_atom_site_label_3
_geom_angle
_geom_angle_site_symmetry_1
_geom_angle_site_symmetry_3
O1 B1 O2 113.2(3) . .
O1 B1 C8 120.7(3) . .
O2 B1 C8 125.0(3) . .
O4 B2 O3 112.0(3) . .
O4 B2 C7 124.8(3) . .
O3 B2 C7 123.1(3) . .
C2 C1 C6 121.1(3) . .
C2 C1 H1 119.4 . .
C6 C1 H1 119.4 . .
C3 C2 C1 120.0(4) . .
C3 C2 H2 120.0 . .
C1 C2 H2 120.0 . .
C2 C3 C4 120.0(3) . .
C2 C3 H3 120.0 . .
C4 C3 H3 120.0 . .
C3 C4 C5 120.1(4) . .
C3 C4 H4 120.0 . .
C5 C4 H4 120.0 . .
C6 C5 C4 120.4(3) . .
C6 C5 H5 119.8 . .
C4 C5 H5 119.8 . .
C5 C6 C1 118.4(3) . .
C5 C6 C7 121.8(3) . .
C1 C6 C7 119.9(3) . .
C8 C7 C6 121.9(2) . .
C8 C7 B2 119.3(2) . .
C6 C7 B2 118.8(2) . .
C7 C8 C9 123.1(2) . .
C7 C8 B1 125.5(2) . .
C9 C8 B1 110.9(2) . .
C10 C9 C11 118.3(2) . .
C10 C9 C8 120.1(2) . .
C11 C9 C8 121.6(2) . .
C11 C10 C9 121.2(2) 3_665 .
C11 C10 H10 119.4 3_665 .
C9 C10 H10 119.4 . .
C10 C11 C9 120.5(3) 3_665 .
C10 C11 H11 119.7 3_665 .
C9 C11 H11 119.7 . .
O1 C12 C13 110.8(3) . .
O1 C12 C15 103.9(3) . .
C13 C12 C15 118.6(4) . .
O1 C12 C14 103.6(3) . .
C13 C12 C14 109.2(5) . .
C15 C12 C14 109.6(4) . .
C12 C13 H13A 109.5 . .
C12 C13 H13B 109.5 . .
H13A C13 H13B 109.5 . .
C12 C13 H13C 109.5 . .
H13A C13 H13C 109.5 . .
H13B C13 H13C 109.5 . .
C12 C14 H14A 109.5 . .
C12 C14 H14B 109.5 . .
H14A C14 H14B 109.5 . .
C12 C14 H14C 109.5 . .
H14A C14 H14C 109.5 . .
H14B C14 H14C 109.5 . .
O2 C15 C17 109.8(3) . .
O2 C15 C12 102.7(2) . .
C17 C15 C12 118.1(3) . .
O2 C15 C16 105.2(3) . .
C17 C15 C16 107.1(4) . .
C12 C15 C16 113.2(4) . .
C15 C16 H16A 109.5 . .
C15 C16 H16B 109.5 . .
H16A C16 H16B 109.5 . .
C15 C16 H16C 109.5 . .
H16A C16 H16C 109.5 . .
H16B C16 H16C 109.5 . .
C15 C17 H17A 109.5 . .
C15 C17 H17B 109.5 . .
H17A C17 H17B 109.5 . .
C15 C17 H17C 109.5 . .
H17A C17 H17C 109.5 . .
H17B C17 H17C 109.5 . .
C21 C18 O3 102.3(3) . .
C21 C18 C19 118.5(4) . .
O3 C18 C19 109.4(3) . .
C21 C18 C20 107.2(4) . .
O3 C18 C20 107.5(3) . .
C19 C18 C20 111.2(3) . .
C18 C19 H19A 109.5 . .
C18 C19 H19B 109.5 . .
H19A C19 H19B 109.5 . .
C18 C19 H19C 109.5 . .
H19A C19 H19C 109.5 . .
H19B C19 H19C 109.5 . .
C18 C20 H20A 109.5 . .
C18 C20 H20B 109.5 . .
H20A C20 H20B 109.5 . .
C18 C20 H20C 109.5 . .
H20A C20 H20C 109.5 . .
H20B C20 H20C 109.5 . .
C18 C21 O4 103.3(3) . .
C18 C21 C23 121.8(4) . .
O4 C21 C23 107.1(4) . .
C18 C21 C22 107.1(4) . .
O4 C21 C22 106.5(4) . .
C23 C21 C22 109.9(5) . .
C21 C22 H22A 109.5 . .
C21 C22 H22B 109.5 . .
H22A C22 H22B 109.5 . .
C21 C22 H22C 109.5 . .
H22A C22 H22C 109.5 . .
H22B C22 H22C 109.5 . .
C21 C23 H23A 109.5 . .
C21 C23 H23B 109.5 . .
H23A C23 H23B 109.5 . .
C21 C23 H23C 109.5 . .
H23A C23 H23C 109.5 . .
H23B C23 H23C 109.5 . .
B1 O1 C12 107.1(2) . .
B1 O2 C15 107.4(3) . .
B2 O3 C18 108.0(2) . .
B2 O4 C21 106.8(3) . .

loop_
_geom_bond_atom_site_label_1
_geom_bond_atom_site_label_2
_geom_bond_distance
_geom_bond_site_symmetry_2
B1 O1 1.344(4) .
B1 O2 1.355(4) .
B1 C8 1.572(4) .
B2 O4 1.329(4) .
B2 O3 1.334(4) .
B2 C7 1.553(4) .
C1 C2 1.376(4) .
C1 C6 1.382(4) .
C1 H1 0.9300 .
C2 C3 1.358(6) .
C2 H2 0.9300 .
C3 C4 1.375(6) .
C3 H3 0.9300 .
C4 C5 1.384(5) .
C4 H4 0.9300 .
C5 C6 1.377(4) .
C5 H5 0.9300 .
C6 C7 1.495(4) .
C7 C8 1.348(4) .
C8 C9 1.492(3) .
C9 C10 1.384(4) .
C9 C11 1.388(4) .
C10 C11 1.375(4) 3_665
C10 H10 0.9300 .
C11 C10 1.375(4) 3_665
C11 H11 0.9300 .
C12 O1 1.440(4) .
C12 C13 1.455(6) .
C12 C15 1.516(5) .
C12 C14 1.562(6) .
C13 H13A 0.9600 .
C13 H13B 0.9600 .
C13 H13C 0.9600 .
C14 H14A 0.9600 .
C14 H14B 0.9600 .
C14 H14C 0.9600 .
C15 O2 1.452(4) .
C15 C17 1.477(5) .
C15 C16 1.530(6) .
C16 H16A 0.9600 .
C16 H16B 0.9600 .
C16 H16C 0.9600 .
C17 H17A 0.9600 .
C17 H17B 0.9600 .
C17 H17C 0.9600 .
C18 C21 1.458(6) .
C18 O3 1.462(4) .
C18 C19 1.487(5) .
C18 C20 1.587(6) .
C19 H19A 0.9600 .
C19 H19B 0.9600 .
C19 H19C 0.9600 .
C20 H20A 0.9600 .
C20 H20B 0.9600 .
C20 H20C 0.9600 .
C21 O4 1.471(4) .
C21 C23 1.487(6) .
C21 C22 1.626(7) .
C22 H22A 0.9600 .
C22 H22B 0.9600 .
C22 H22C 0.9600 .
C23 H23A 0.9600 .
C23 H23B 0.9600 .
C23 H23C 0.9600 .
